data_7044379
loop_
_publ_author_name
'Izod, Keith'
'Evans, Peter'
'Waddell, Paul G.'

_publ_section_title
;
 Desolvation and aggregation of sterically demanding alkali metal
 diarylphosphides
;
_journal_name_full 'Dalton Trans.'
_journal_paper_doi 10.1039/C7DT02238G
_journal_year 2017
_chemical_formula_moiety 'C48 H70 Li2 O3 P2'
_chemical_formula_sum 'C48 H70 Li2 O3 P2'
_chemical_formula_weight 770.86
_space_group_crystal_system monoclinic
_space_group_IT_number 14
_space_group_name_Hall '-P 2ybc'
_space_group_name_H-M_alt 'P 1 21/c 1'
_symmetry_space_group_name_Hall '-P 2ybc'
_symmetry_space_group_name_H-M 'P 1 21/c 1'
_atom_sites_solution_hydrogens geom
_atom_sites_solution_primary direct
_audit_creation_date 2016-03-30
_audit_creation_method
;
Olex2 1.2
(compiled 2015.01.26 svn.r3151 for OlexSys, GUI svn.r4998)
;
_audit_update_record
;
2017-06-20 deposited with the CCDC.
2017-07-20 downloaded from the CCDC.
;
_cell_angle_alpha 90
_cell_angle_beta 102.271(2)
_cell_angle_gamma 90
_cell_formula_units_Z 4
_cell_length_a 12.0982(2)
_cell_length_b 15.7006(3)
_cell_length_c 24.9514(6)
_cell_measurement_reflns_used 7258
_cell_measurement_temperature 150.0(2)
_cell_measurement_theta_max 66.5870
_cell_measurement_theta_min 3.2930
_cell_volume 4631.21(17)
_computing_cell_refinement 'CrysAlisPro 1.171.38.42b (Rigaku OD, 2015)'
_computing_data_collection 'CrysAlisPro 1.171.38.42b (Rigaku OD, 2015)'
_computing_data_reduction 'CrysAlisPro 1.171.38.42b (Rigaku OD, 2015)'
_computing_molecular_graphics 'Olex2 (Dolomanov et al., 2009)'
_computing_publication_material 'Olex2 (Dolomanov et al., 2009)'
_computing_structure_refinement 'XL (Sheldrick, 2008)'
_computing_structure_solution 'XT (Sheldrick, 2015)'
_diffrn_ambient_environment N~2~
_diffrn_ambient_temperature 150.0(2)
_diffrn_detector 'CCD plate'
_diffrn_detector_area_resol_mean 10.3968
_diffrn_detector_type Atlas
_diffrn_measured_fraction_theta_full 0.999
_diffrn_measured_fraction_theta_max 0.994
_diffrn_measurement_details
;
List of Runs (angles in degrees, time in seconds):

  # Type    Start    End  Width  t~exp~   \w     \q     \k     \f   Frames
#--------------------------------------------------------------------------
  1  \w     12.00 116.00   1.00   10.00    --   41.59  57.00-150.00  104
  2  \w     15.00 117.00   1.00   10.00    --   41.59  38.00 -30.00  102
  3  \w     -3.00  96.00   1.00   10.00    --   41.59-125.00-180.00   99
  4  \w      9.00 133.00   1.00   40.00    --   93.50 -92.00  42.36  124
  5  \w     29.00  82.00   1.00   40.00    --   93.50 -94.00 -30.00   53
  6  \w     24.00  63.00   1.00   40.00    --   93.50 -30.00 -60.00   39
  7  \w     70.00 124.00   1.00   40.00    --   93.50 -92.00 105.03   54
  8  \w     12.00  38.00   1.00   40.00    --   93.50 -94.00 -60.00   26
  9  \w     54.00  80.00   1.00   40.00    --   93.50 -94.00 -60.00   26
 10  \w     49.00  95.00   1.00   40.00    --   93.50-125.00 120.00   46
 11  \w     29.00  66.00   1.00   40.00    --   93.50 -94.00 -90.00   37
 12  \w     88.00 114.00   1.00   40.00    --   93.50 -30.00 -60.00   26
 13  \w     10.00  82.00   1.00   40.00    --   93.50 -94.00 150.00   72
 14  \w     64.00 170.00   1.00   40.00    --   93.50  30.00-120.00  106
 15  \w     23.00  58.00   1.00   40.00    --   93.50 -92.00 105.03   35
 16  \w     27.00  72.00   1.00   40.00    --   93.50 -45.00 120.00   45
 17  \w     86.00 121.00   1.00   40.00    --   93.50 -45.00 120.00   35
 18  \w     46.00  72.00   1.00   40.00    --   93.50  15.00 -30.00   26
 19  \w    122.00 152.00   1.00   40.00    --   93.50  15.00 -30.00   30
 20  \w     50.00 128.00   1.00   40.00    --   93.50 -93.00 179.27   78
;
_diffrn_measurement_device 'four-circle diffractometer'
_diffrn_measurement_device_type 'Xcalibur, Atlas, Gemini ultra'
_diffrn_measurement_method '\w scans'
_diffrn_orient_matrix_type 'CrysAlisPro convention (1999,Acta A55,543-557)'
_diffrn_orient_matrix_UB_11 -0.0152333000
_diffrn_orient_matrix_UB_12 -0.0974509000
_diffrn_orient_matrix_UB_13 -0.0003497000
_diffrn_orient_matrix_UB_21 -0.0577001000
_diffrn_orient_matrix_UB_22 0.0033611000
_diffrn_orient_matrix_UB_23 -0.0612840000
_diffrn_orient_matrix_UB_31 0.1157980000
_diffrn_orient_matrix_UB_32 -0.0111601000
_diffrn_orient_matrix_UB_33 -0.0154364000
_diffrn_radiation_monochromator mirror
_diffrn_radiation_probe x-ray
_diffrn_radiation_type CuK\a
_diffrn_radiation_wavelength 1.54184
_diffrn_reflns_av_R_equivalents 0.0637
_diffrn_reflns_av_unetI/netI 0.0549
_diffrn_reflns_Laue_measured_fraction_full 0.999
_diffrn_reflns_Laue_measured_fraction_max 0.994
_diffrn_reflns_limit_h_max 14
_diffrn_reflns_limit_h_min -10
_diffrn_reflns_limit_k_max 17
_diffrn_reflns_limit_k_min -18
_diffrn_reflns_limit_l_max 26
_diffrn_reflns_limit_l_min -29
_diffrn_reflns_number 33402
_diffrn_reflns_point_group_measured_fraction_full 0.999
_diffrn_reflns_point_group_measured_fraction_max 0.994
_diffrn_reflns_theta_full 66.500
_diffrn_reflns_theta_max 66.944
_diffrn_reflns_theta_min 3.348
_diffrn_source 'fine-focus sealed X-ray tube'
_diffrn_source_type 'Enhance Ultra (Cu) X-ray Source'
_exptl_absorpt_coefficient_mu 1.127
_exptl_absorpt_correction_T_max 0.929
_exptl_absorpt_correction_T_min 0.828
_exptl_absorpt_correction_type analytical
_exptl_absorpt_process_details
;
CrysAlisPro 1.171.38.42b (Rigaku Oxford Diffraction, 2015)
Analytical numeric absorption correction using a multifaceted crystal
            model based on expressions derived by R.C. Clark & J.S. Reid.
(Clark, R. C. & Reid, J. S. (1995). Acta Cryst. A51, 887-897)
Empirical absorption correction using spherical harmonics,
 implemented in SCALE3 ABSPACK scaling algorithm.
;
_exptl_crystal_colour orange
_exptl_crystal_colour_primary orange
_exptl_crystal_density_diffrn 1.106
_exptl_crystal_description block
_exptl_crystal_F_000 1672
_exptl_crystal_size_max 0.28
_exptl_crystal_size_mid 0.09
_exptl_crystal_size_min 0.08
_refine_diff_density_max 0.220
_refine_diff_density_min -0.216
_refine_diff_density_rms 0.041
_refine_ls_extinction_method none
_refine_ls_goodness_of_fit_ref 1.010
_refine_ls_hydrogen_treatment constr
_refine_ls_matrix_type full
_refine_ls_number_parameters 514
_refine_ls_number_reflns 8211
_refine_ls_number_restraints 2
_refine_ls_restrained_S_all 1.012
_refine_ls_R_factor_all 0.0677
_refine_ls_R_factor_gt 0.0442
_refine_ls_shift/su_max 0.001
_refine_ls_shift/su_mean 0.000
_refine_ls_structure_factor_coef Fsqd
_refine_ls_weighting_details 'w=1/[\s^2^(Fo^2^)+(0.0499P)^2^+0.5205P] where P=(Fo^2^+2Fc^2^)/3'
_refine_ls_weighting_scheme calc
_refine_ls_wR_factor_gt 0.1014
_refine_ls_wR_factor_ref 0.1141
_reflns_Friedel_coverage 0.000
_reflns_number_gt 6035
_reflns_number_total 8211
_reflns_threshold_expression 'I > 2\s(I)'
_cod_data_source_file c7dt02238g2.cif
_cod_data_source_block 8a
_cod_database_code 7044379
_shelxl_version_number 2014/6
_chemical_oxdiff_formula 'C48 H70 Li2 O3 P2'
_shelx_space_group_comment
;
The symmetry employed for this shelxl refinement is uniquely defined
by the following loop, which should always be used as a source of
symmetry information in preference to the above space-group names.
They are only intended as comments.
;
_reflns_odcompleteness_completeness 99.82
_reflns_odcompleteness_iscentric 1
_reflns_odcompleteness_theta 66.49
_olex2_refinement_description
;
1. Fixed Uiso
 At 1.2 times of:
  All C(H) groups, All C(H,H) groups, All C(H,H,H,H) groups
 At 1.5 times of:
  All C(H,H,H) groups, All C(H,H,H,H,H,H) groups
2. Restrained distances
 C39B-C38 \\sim C39A-C38
 with sigma of 0.02
 C40-C39B \\sim C40-C39A
 with sigma of 0.02
3. Uiso/Uaniso restraints and constraints
Uanis(C39A) = Uanis(C39B)
4. Others
 Sof(H8BD)=Sof(H8BE)=Sof(H8BF)=1-FVAR(1)
 Sof(H8AA)=Sof(H8AB)=Sof(H8AC)=FVAR(1)
 Fixed Sof: H38A(0.81767) H38B(0.81767) H38C(0.18233) H38D(0.18233)
 C39A(0.81767) H39A(0.81767) H39B(0.81767) C39B(0.18233) H39C(0.18233)
 H39D(0.18233) H40A(0.81767) H40B(0.81767) H40C(0.18233) H40D(0.18233)
5.a Secondary CH2 refined with riding coordinates:
 C37(H37A,H37B), C38(H38A,H38B), C38(H38C,H38D), C39A(H39A,H39B), C39B(H39C,
 H39D), C40(H40A,H40B), C40(H40C,H40D), C41(H41A,H41B), C42(H42A,H42B),
 C43(H43A,H43B), C44(H44A,H44B), C45(H45A,H45B), C47(H47A,H47B)
5.b Aromatic/amide H refined with riding coordinates:
 C3(H3), C5(H5), C12(H12), C14(H14), C21(H21), C23(H23), C30(H30), C32(H32)
5.c Idealised Me refined as rotating group:
 C7(H7A,H7B,H7C), C8(H8AA,H8AB,H8AC), C8(H8BD,H8BE,H8BF), C9(H9A,H9B,H9C),
 C16(H16A,H16B,H16C), C17(H17A,H17B,H17C), C18(H18A,H18B,H18C), C25(H25A,H25B,
 H25C), C26(H26A,H26B,H26C), C27(H27A,H27B,H27C), C34(H34A,H34B,H34C), C35(H35A,
 H35B,H35C), C36(H36A,H36B,H36C), C46(H46A,H46B,H46C), C48(H48A,H48B,H48C)
;
_olex2_submission_special_instructions 'No special instructions were received'
_oxdiff_exptl_absorpt_empirical_details
;
Empirical correction (ABSPACK) includes:
- Absorption correction using spherical harmonics
- Frame scaling
;
_oxdiff_exptl_absorpt_empirical_full_max 1.466
_oxdiff_exptl_absorpt_empirical_full_min 0.747

loop_
_space_group_symop_operation_xyz
'x, y, z'
'-x, y+1/2, -z+1/2'
'-x, -y, -z'
'x, -y-1/2, z-1/2'

loop_
_atom_site_label
_atom_site_type_symbol
_atom_site_fract_x
_atom_site_fract_y
_atom_site_fract_z
_atom_site_U_iso_or_equiv
_atom_site_adp_type
_atom_site_occupancy
_atom_site_site_symmetry_order
_atom_site_calc_flag
_atom_site_refinement_flags_posn
_atom_site_refinement_flags_occupancy
_atom_site_disorder_assembly
_atom_site_disorder_group
P1 P 0.66903(4) 0.42792(3) 0.37666(2) 0.02822(13) Uani 1 1 d . . . .
P2 P 0.76339(4) 0.18478(3) 0.39102(2) 0.02924(13) Uani 1 1 d . . . .
O1 O 0.54000(11) 0.28983(10) 0.25775(6) 0.0415(4) Uani 1 1 d . . . .
O2 O 0.79158(12) 0.28953(10) 0.26405(6) 0.0401(4) Uani 1 1 d . . . .
O3 O 0.77744(14) 0.32185(11) 0.52514(7) 0.0486(4) Uani 1 1 d . . . .
C1 C 0.51484(15) 0.43888(12) 0.36646(8) 0.0280(4) Uani 1 1 d . . . .
C2 C 0.45333(16) 0.50178(13) 0.33211(8) 0.0315(4) Uani 1 1 d . . . .
C3 C 0.33544(17) 0.50145(15) 0.32134(9) 0.0373(5) Uani 1 1 d . . . .
H3 H 0.2966 0.5436 0.2987 0.045 Uiso 1 1 calc R . . .
C4 C 0.27376(16) 0.44116(15) 0.34280(9) 0.0376(5) Uani 1 1 d . . . .
C5 C 0.33431(16) 0.38047(14) 0.37741(9) 0.0347(5) Uani 1 1 d . . . .
H5 H 0.2949 0.3400 0.3931 0.042 Uiso 1 1 calc R . . .
C6 C 0.45228(16) 0.37794(13) 0.38957(8) 0.0298(4) Uani 1 1 d . . . .
C7 C 0.51018(18) 0.56974(15) 0.30514(10) 0.0406(5) Uani 1 1 d . . . .
H7A H 0.5421 0.6119 0.3318 0.061 Uiso 1 1 calc GR . . .
H7B H 0.4556 0.5961 0.2764 0.061 Uiso 1 1 calc GR . . .
H7C H 0.5691 0.5446 0.2900 0.061 Uiso 1 1 calc GR . . .
C8 C 0.14602(18) 0.44076(19) 0.32838(12) 0.0535(7) Uani 1 1 d . . . .
H8AA H 0.1180 0.4934 0.3399 0.080 Uiso 0.47(3) 1 calc GR P A 1
H8AB H 0.1183 0.3942 0.3467 0.080 Uiso 0.47(3) 1 calc GR P A 1
H8AC H 0.1206 0.4344 0.2894 0.080 Uiso 0.47(3) 1 calc GR P A 1
H8BD H 0.1173 0.4487 0.3611 0.080 Uiso 0.53(3) 1 calc GR P A 2
H8BE H 0.1199 0.3872 0.3119 0.080 Uiso 0.53(3) 1 calc GR P A 2
H8BF H 0.1197 0.4861 0.3031 0.080 Uiso 0.53(3) 1 calc GR P A 2
C9 C 0.50945(18) 0.31018(14) 0.42763(10) 0.0385(5) Uani 1 1 d . . . .
H9A H 0.5526 0.2742 0.4087 0.058 Uiso 1 1 calc GR . . .
H9B H 0.4535 0.2767 0.4402 0.058 Uiso 1 1 calc GR . . .
H9C H 0.5589 0.3361 0.4585 0.058 Uiso 1 1 calc GR . . .
C10 C 0.72357(15) 0.53554(13) 0.39485(8) 0.0291(4) Uani 1 1 d . . . .
C11 C 0.80290(15) 0.57312(14) 0.36783(9) 0.0338(5) Uani 1 1 d . . . .
C12 C 0.84330(16) 0.65507(15) 0.38227(10) 0.0410(5) Uani 1 1 d . . . .
H12 H 0.8944 0.6792 0.3636 0.049 Uiso 1 1 calc R . . .
C13 C 0.81031(18) 0.70204(15) 0.42331(11) 0.0443(6) Uani 1 1 d . . . .
C14 C 0.73477(17) 0.66379(15) 0.45055(10) 0.0413(5) Uani 1 1 d . . . .
H14 H 0.7122 0.6937 0.4786 0.050 Uiso 1 1 calc R . . .
C15 C 0.69136(16) 0.58245(13) 0.43763(9) 0.0333(5) Uani 1 1 d . . . .
C16 C 0.84359(18) 0.52702(16) 0.32296(11) 0.0459(6) Uani 1 1 d . . . .
H16A H 0.8866 0.4779 0.3379 0.069 Uiso 1 1 calc GR . . .
H16B H 0.8904 0.5643 0.3069 0.069 Uiso 1 1 calc GR . . .
H16C H 0.7798 0.5093 0.2954 0.069 Uiso 1 1 calc GR . . .
C17 C 0.8528(2) 0.79099(17) 0.43712(14) 0.0618(8) Uani 1 1 d . . . .
H17A H 0.9101 0.8043 0.4171 0.093 Uiso 1 1 calc GR . . .
H17B H 0.8842 0.7949 0.4758 0.093 Uiso 1 1 calc GR . . .
H17C H 0.7913 0.8305 0.4274 0.093 Uiso 1 1 calc GR . . .
C18 C 0.61194(18) 0.54582(16) 0.47077(10) 0.0430(5) Uani 1 1 d . . . .
H18A H 0.5356 0.5491 0.4499 0.064 Uiso 1 1 calc GR . . .
H18B H 0.6183 0.5777 0.5041 0.064 Uiso 1 1 calc GR . . .
H18C H 0.6313 0.4874 0.4794 0.064 Uiso 1 1 calc GR . . .
C19 C 0.90281(15) 0.15204(13) 0.37998(8) 0.0300(4) Uani 1 1 d . . . .
C20 C 0.92111(16) 0.07258(14) 0.35632(9) 0.0337(5) Uani 1 1 d . . . .
C21 C 1.02732(17) 0.05359(16) 0.34597(10) 0.0424(5) Uani 1 1 d . . . .
H21 H 1.0384 0.0007 0.3311 0.051 Uiso 1 1 calc R . . .
C22 C 1.11675(17) 0.11033(18) 0.35692(10) 0.0480(6) Uani 1 1 d . . . .
C23 C 1.09790(17) 0.18781(17) 0.37964(10) 0.0457(6) Uani 1 1 d . . . .
H23 H 1.1569 0.2269 0.3872 0.055 Uiso 1 1 calc R . . .
C24 C 0.99414(16) 0.20991(14) 0.39169(9) 0.0357(5) Uani 1 1 d . . . .
C25 C 0.82915(18) 0.00691(15) 0.34069(10) 0.0417(5) Uani 1 1 d . . . .
H25A H 0.8172 -0.0214 0.3731 0.062 Uiso 1 1 calc GR . . .
H25B H 0.8512 -0.0341 0.3164 0.062 Uiso 1 1 calc GR . . .
H25C H 0.7604 0.0343 0.3226 0.062 Uiso 1 1 calc GR . . .
C26 C 1.2298(2) 0.0880(2) 0.34386(14) 0.0718(9) Uani 1 1 d . . . .
H26A H 1.2655 0.0442 0.3684 0.108 Uiso 1 1 calc GR . . .
H26B H 1.2771 0.1376 0.3481 0.108 Uiso 1 1 calc GR . . .
H26C H 1.2184 0.0679 0.3067 0.108 Uiso 1 1 calc GR . . .
C27 C 0.98321(19) 0.29429(15) 0.41812(11) 0.0464(6) Uani 1 1 d . . . .
H27A H 0.9285 0.3286 0.3940 0.070 Uiso 1 1 calc GR . . .
H27B H 1.0551 0.3227 0.4254 0.070 Uiso 1 1 calc GR . . .
H27C H 0.9590 0.2856 0.4520 0.070 Uiso 1 1 calc GR . . .
C28 C 0.71453(15) 0.09252(12) 0.42515(9) 0.0295(4) Uani 1 1 d . . . .
C29 C 0.60678(15) 0.05618(13) 0.40463(9) 0.0323(5) Uani 1 1 d . . . .
C30 C 0.57118(18) -0.01298(14) 0.43156(10) 0.0396(5) Uani 1 1 d . . . .
H30 H 0.4995 -0.0353 0.4181 0.048 Uiso 1 1 calc R . . .
C31 C 0.63795(19) -0.04976(14) 0.47751(10) 0.0412(5) Uani 1 1 d . . . .
C32 C 0.74257(19) -0.01353(14) 0.49784(10) 0.0399(5) Uani 1 1 d . . . .
H32 H 0.7886 -0.0369 0.5290 0.048 Uiso 1 1 calc R . . .
C33 C 0.78153(17) 0.05683(13) 0.47328(9) 0.0333(5) Uani 1 1 d . . . .
C34 C 0.53050(16) 0.08934(16) 0.35363(10) 0.0414(5) Uani 1 1 d . . . .
H34A H 0.4964 0.1417 0.3617 0.062 Uiso 1 1 calc GR . . .
H34B H 0.4725 0.0482 0.3403 0.062 Uiso 1 1 calc GR . . .
H34C H 0.5738 0.0994 0.3261 0.062 Uiso 1 1 calc GR . . .
C35 C 0.5980(2) -0.12692(16) 0.50396(12) 0.0560(7) Uani 1 1 d . . . .
H35A H 0.5307 -0.1129 0.5167 0.084 Uiso 1 1 calc GR . . .
H35B H 0.6559 -0.1448 0.5344 0.084 Uiso 1 1 calc GR . . .
H35C H 0.5818 -0.1722 0.4776 0.084 Uiso 1 1 calc GR . . .
C36 C 0.89607(18) 0.09198(15) 0.49949(10) 0.0431(5) Uani 1 1 d . . . .
H36A H 0.9502 0.0751 0.4784 0.065 Uiso 1 1 calc GR . . .
H36B H 0.9187 0.0702 0.5361 0.065 Uiso 1 1 calc GR . . .
H36C H 0.8923 0.1530 0.5006 0.065 Uiso 1 1 calc GR . . .
C37 C 0.42812(17) 0.26252(16) 0.26318(10) 0.0407(5) Uani 1 1 d . . . .
H37A H 0.4161 0.2762 0.2994 0.049 Uiso 1 1 calc R . . .
H37B H 0.4198 0.2015 0.2576 0.049 Uiso 1 1 calc R . . .
C38 C 0.3451(2) 0.30922(19) 0.22027(13) 0.0604(7) Uani 1 1 d D . . .
H38A H 0.2817 0.2730 0.2044 0.072 Uiso 0.8177 1 calc R P B 1
H38B H 0.3170 0.3595 0.2355 0.072 Uiso 0.8177 1 calc R P B 1
H38C H 0.3057 0.2699 0.1927 0.072 Uiso 0.1823 1 calc R P C 2
H38D H 0.2899 0.3385 0.2366 0.072 Uiso 0.1823 1 calc R P C 2
C39A C 0.4108(3) 0.3329(2) 0.17859(14) 0.0551(9) Uani 0.8177 1 d D P D 1
H39A H 0.3798 0.3832 0.1583 0.066 Uiso 0.8177 1 calc R P D 1
H39B H 0.4129 0.2865 0.1531 0.066 Uiso 0.8177 1 calc R P D 1
C39B C 0.4117(10) 0.3713(10) 0.1953(7) 0.0551(9) Uani 0.1823 1 d D P D 2
H39C H 0.3909 0.3679 0.1556 0.066 Uiso 0.1823 1 calc R P D 2
H39D H 0.3974 0.4288 0.2063 0.066 Uiso 0.1823 1 calc R P D 2
C40 C 0.5273(2) 0.3503(2) 0.21390(12) 0.0592(7) Uani 1 1 d D . . .
H40A H 0.5855 0.3423 0.1929 0.071 Uiso 0.8177 1 calc R P D 1
H40B H 0.5320 0.4080 0.2280 0.071 Uiso 0.8177 1 calc R P D 1
H40C H 0.5701 0.4013 0.2266 0.071 Uiso 0.1823 1 calc R P D 2
H40D H 0.5568 0.3264 0.1839 0.071 Uiso 0.1823 1 calc R P D 2
C41 C 0.7916(2) 0.20650(15) 0.23977(10) 0.0444(5) Uani 1 1 d . . . .
H41A H 0.7319 0.2021 0.2071 0.053 Uiso 1 1 calc R . . .
H41B H 0.7803 0.1627 0.2655 0.053 Uiso 1 1 calc R . . .
C42 C 0.9057(2) 0.19695(19) 0.22551(12) 0.0602(7) Uani 1 1 d . . . .
H42A H 0.9599 0.1719 0.2557 0.072 Uiso 1 1 calc R . . .
H42B H 0.9010 0.1619 0.1931 0.072 Uiso 1 1 calc R . . .
C43 C 0.9375(3) 0.2869(2) 0.21508(14) 0.0702(9) Uani 1 1 d . . . .
H43A H 1.0189 0.2945 0.2237 0.084 Uiso 1 1 calc R . . .
H43B H 0.9081 0.3032 0.1772 0.084 Uiso 1 1 calc R . . .
C44 C 0.8827(3) 0.3368(2) 0.25316(16) 0.0795(11) Uani 1 1 d . . . .
H44A H 0.9370 0.3481 0.2871 0.095 Uiso 1 1 calc R . . .
H44B H 0.8560 0.3910 0.2366 0.095 Uiso 1 1 calc R . . .
C45 C 0.8340(2) 0.3870(2) 0.56036(11) 0.0614(7) Uani 1 1 d . . . .
H45A H 0.8840 0.3615 0.5918 0.074 Uiso 1 1 calc R . . .
H45B H 0.7789 0.4217 0.5735 0.074 Uiso 1 1 calc R . . .
C46 C 0.9010(2) 0.44163(19) 0.52989(12) 0.0586(7) Uani 1 1 d . . . .
H46A H 0.8523 0.4634 0.4973 0.088 Uiso 1 1 calc GR . . .
H46B H 0.9601 0.4083 0.5200 0.088 Uiso 1 1 calc GR . . .
H46C H 0.9337 0.4882 0.5528 0.088 Uiso 1 1 calc GR . . .
C47 C 0.7331(3) 0.2537(2) 0.55306(12) 0.0622(7) Uani 1 1 d . . . .
H47A H 0.7943 0.2296 0.5804 0.075 Uiso 1 1 calc R . . .
H47B H 0.7045 0.2093 0.5268 0.075 Uiso 1 1 calc R . . .
C48 C 0.6399(3) 0.2812(2) 0.58079(12) 0.0715(9) Uani 1 1 d . . . .
H48A H 0.5782 0.3040 0.5539 0.107 Uiso 1 1 calc GR . . .
H48B H 0.6681 0.3241 0.6077 0.107 Uiso 1 1 calc GR . . .
H48C H 0.6141 0.2331 0.5984 0.107 Uiso 1 1 calc GR . . .
Li1 Li 0.6829(3) 0.2990(2) 0.31238(15) 0.0365(8) Uani 1 1 d . . . .
Li2 Li 0.7539(3) 0.3177(2) 0.44636(15) 0.0387(8) Uani 1 1 d . . . .

loop_
_atom_site_aniso_label
_atom_site_aniso_U_11
_atom_site_aniso_U_22
_atom_site_aniso_U_33
_atom_site_aniso_U_23
_atom_site_aniso_U_13
_atom_site_aniso_U_12
P1 0.0284(2) 0.0236(3) 0.0331(3) 0.0002(2) 0.00758(19) -0.00089(19)
P2 0.0253(2) 0.0250(3) 0.0369(3) 0.0038(2) 0.00549(19) 0.00058(19)
O1 0.0353(7) 0.0426(9) 0.0421(9) 0.0024(7) -0.0018(6) 0.0002(6)
O2 0.0406(7) 0.0390(9) 0.0426(9) -0.0062(7) 0.0129(6) -0.0040(7)
O3 0.0612(9) 0.0469(10) 0.0347(9) -0.0001(8) 0.0035(7) 0.0002(8)
C1 0.0314(9) 0.0246(10) 0.0284(10) -0.0037(9) 0.0071(8) -0.0039(8)
C2 0.0325(10) 0.0300(11) 0.0307(11) -0.0001(9) 0.0040(8) -0.0018(8)
C3 0.0336(10) 0.0377(13) 0.0378(12) 0.0013(10) 0.0011(9) 0.0035(9)
C4 0.0305(10) 0.0432(13) 0.0385(12) -0.0069(11) 0.0058(9) -0.0047(9)
C5 0.0359(10) 0.0336(12) 0.0365(12) -0.0049(10) 0.0121(9) -0.0095(9)
C6 0.0322(10) 0.0265(11) 0.0318(11) -0.0037(9) 0.0090(8) -0.0030(8)
C7 0.0398(11) 0.0394(13) 0.0397(12) 0.0151(11) 0.0022(9) -0.0011(10)
C8 0.0329(11) 0.0641(18) 0.0611(16) -0.0010(14) 0.0044(11) -0.0064(11)
C9 0.0409(11) 0.0317(12) 0.0472(13) 0.0078(10) 0.0188(10) -0.0013(9)
C10 0.0244(9) 0.0270(11) 0.0335(11) 0.0033(9) 0.0009(8) 0.0006(8)
C11 0.0273(9) 0.0311(11) 0.0414(12) 0.0080(10) 0.0037(8) -0.0001(8)
C12 0.0287(10) 0.0356(13) 0.0559(14) 0.0111(11) 0.0027(9) -0.0061(9)
C13 0.0373(11) 0.0288(12) 0.0581(15) 0.0020(11) -0.0096(10) -0.0008(9)
C14 0.0392(11) 0.0332(12) 0.0470(14) -0.0082(11) -0.0011(10) 0.0017(9)
C15 0.0341(10) 0.0283(11) 0.0350(11) -0.0028(9) 0.0017(8) 0.0025(8)
C16 0.0382(11) 0.0499(15) 0.0547(15) 0.0057(12) 0.0211(10) -0.0049(10)
C17 0.0580(15) 0.0337(14) 0.083(2) -0.0038(14) -0.0087(14) -0.0099(11)
C18 0.0468(12) 0.0443(14) 0.0402(13) -0.0121(11) 0.0148(10) -0.0021(10)
C19 0.0261(9) 0.0296(11) 0.0322(11) 0.0042(9) 0.0018(8) -0.0001(8)
C20 0.0303(9) 0.0339(12) 0.0368(12) 0.0019(10) 0.0065(8) 0.0015(9)
C21 0.0354(11) 0.0482(14) 0.0441(13) -0.0007(11) 0.0096(9) 0.0075(10)
C22 0.0283(10) 0.0671(18) 0.0488(14) 0.0004(13) 0.0084(10) 0.0021(11)
C23 0.0290(10) 0.0572(16) 0.0497(14) 0.0033(13) 0.0056(9) -0.0108(10)
C24 0.0304(10) 0.0356(12) 0.0397(12) 0.0079(10) 0.0041(9) -0.0051(9)
C25 0.0391(11) 0.0341(12) 0.0536(15) -0.0099(11) 0.0138(10) -0.0024(9)
C26 0.0330(12) 0.108(3) 0.077(2) -0.0151(19) 0.0172(13) 0.0035(14)
C27 0.0401(11) 0.0369(13) 0.0607(16) -0.0012(12) 0.0073(11) -0.0133(10)
C28 0.0278(9) 0.0245(10) 0.0373(11) -0.0005(9) 0.0093(8) 0.0024(8)
C29 0.0294(9) 0.0293(11) 0.0410(12) -0.0045(9) 0.0133(9) -0.0014(8)
C30 0.0361(11) 0.0349(12) 0.0523(14) -0.0088(11) 0.0192(10) -0.0080(9)
C31 0.0536(13) 0.0285(12) 0.0476(14) -0.0009(11) 0.0248(11) -0.0027(10)
C32 0.0504(12) 0.0299(12) 0.0403(13) 0.0061(10) 0.0119(10) 0.0031(10)
C33 0.0390(10) 0.0265(11) 0.0352(11) 0.0016(9) 0.0097(9) 0.0014(8)
C34 0.0285(10) 0.0474(14) 0.0466(13) -0.0040(11) 0.0044(9) -0.0054(9)
C35 0.0752(16) 0.0328(13) 0.0689(18) 0.0050(13) 0.0349(14) -0.0111(12)
C36 0.0410(11) 0.0397(13) 0.0441(13) 0.0083(11) -0.0011(10) -0.0002(10)
C37 0.0363(11) 0.0427(14) 0.0415(13) -0.0077(11) 0.0041(9) 0.0025(9)
C38 0.0423(12) 0.0607(18) 0.0693(19) 0.0085(15) -0.0081(12) 0.0013(12)
C39A 0.0578(16) 0.050(2) 0.049(2) 0.0078(17) -0.0102(15) 0.0037(17)
C39B 0.0578(16) 0.050(2) 0.049(2) 0.0078(17) -0.0102(15) 0.0037(17)
C40 0.0539(14) 0.0611(18) 0.0562(17) 0.0172(14) -0.0025(12) -0.0024(12)
C41 0.0573(13) 0.0396(14) 0.0354(12) -0.0092(11) 0.0081(10) -0.0047(11)
C42 0.0720(17) 0.0639(19) 0.0506(16) -0.0081(14) 0.0262(13) 0.0141(14)
C43 0.0659(17) 0.083(2) 0.070(2) -0.0217(18) 0.0330(15) -0.0155(16)
C44 0.0723(18) 0.067(2) 0.115(3) -0.031(2) 0.0548(19) -0.0293(16)
C45 0.0657(16) 0.074(2) 0.0401(14) -0.0079(14) 0.0002(12) -0.0080(14)
C46 0.0577(14) 0.0598(18) 0.0527(16) -0.0040(14) -0.0007(12) -0.0044(13)
C47 0.0804(18) 0.0603(19) 0.0433(15) 0.0133(14) 0.0073(13) 0.0011(15)
C48 0.088(2) 0.084(2) 0.0433(16) 0.0026(16) 0.0167(15) -0.0151(18)
Li1 0.0319(16) 0.040(2) 0.0358(19) -0.0002(17) 0.0033(14) 0.0000(15)
Li2 0.0449(18) 0.035(2) 0.0350(19) 0.0024(17) 0.0048(15) 0.0047(16)

loop_
_atom_type_symbol
_atom_type_description
_atom_type_scat_dispersion_real
_atom_type_scat_dispersion_imag
_atom_type_scat_source
C C 0.0181 0.0091 'International Tables Vol C Tables 4.2.6.8 and 6.1.1.4'
H H 0.0000 0.0000 'International Tables Vol C Tables 4.2.6.8 and 6.1.1.4'
Li Li 0.0008 0.0003 'International Tables Vol C Tables 4.2.6.8 and 6.1.1.4'
O O 0.0492 0.0322 'International Tables Vol C Tables 4.2.6.8 and 6.1.1.4'
P P 0.2955 0.4335 'International Tables Vol C Tables 4.2.6.8 and 6.1.1.4'

loop_
_exptl_crystal_face_index_h
_exptl_crystal_face_index_k
_exptl_crystal_face_index_l
_exptl_crystal_face_perp_dist
0 -1 -1 0.0341
1 0 -1 0.1116
-1 -1 2 0.1045
-1 1 1 0.1163
1 -1 -1 0.1003
0 0 -1 0.0404
1 0 2 0.0909
-1 0 -2 0.1059
1 1 -2 0.0975
0 -1 2 0.0453
0 1 -2 0.0453
0 1 1 0.0451
0 0 1 0.0404

loop_
_geom_angle_atom_site_label_1
_geom_angle_atom_site_label_2
_geom_angle_atom_site_label_3
_geom_angle
C1 P1 Li1 100.57(9)
C1 P1 Li2 114.45(10)
C10 P1 C1 104.43(9)
C10 P1 Li1 143.05(10)
C10 P1 Li2 112.98(11)
Li2 P1 Li1 79.69(12)
C19 P2 C28 104.14(9)
C19 P2 Li1 106.22(10)
C19 P2 Li2 117.64(11)
C28 P2 Li1 139.64(10)
C28 P2 Li2 109.99(11)
Li2 P2 Li1 78.18(12)
C37 O1 Li1 131.00(17)
C40 O1 C37 108.43(16)
C40 O1 Li1 114.62(17)
C41 O2 Li1 112.77(17)
C44 O2 C41 109.12(18)
C44 O2 Li1 137.1(2)
C45 O3 C47 114.5(2)
C45 O3 Li2 126.92(19)
C47 O3 Li2 118.6(2)
C2 C1 P1 122.58(14)
C2 C1 C6 117.48(17)
C6 C1 P1 119.69(15)
C1 C2 C7 122.41(17)
C3 C2 C1 120.01(19)
C3 C2 C7 117.57(19)
C2 C3 H3 118.6
C4 C3 C2 122.9(2)
C4 C3 H3 118.6
C3 C4 C5 117.06(18)
C3 C4 C8 121.3(2)
C5 C4 C8 121.6(2)
C4 C5 H5 118.8
C4 C5 C6 122.39(19)
C6 C5 H5 118.8
C1 C6 C9 121.63(17)
C5 C6 C1 120.18(19)
C5 C6 C9 118.19(18)
C2 C7 H7A 109.5
C2 C7 H7B 109.5
C2 C7 H7C 109.5
H7A C7 H7B 109.5
H7A C7 H7C 109.5
H7B C7 H7C 109.5
C4 C8 H8AA 109.5
C4 C8 H8AB 109.5
C4 C8 H8AC 109.5
C4 C8 H8BD 109.5
C4 C8 H8BE 109.5
C4 C8 H8BF 109.5
H8AA C8 H8AB 109.5
H8AA C8 H8AC 109.5
H8AB C8 H8AC 109.5
H8BD C8 H8BE 109.5
H8BD C8 H8BF 109.5
H8BE C8 H8BF 109.5
C6 C9 H9A 109.5
C6 C9 H9B 109.5
C6 C9 H9C 109.5
H9A C9 H9B 109.5
H9A C9 H9C 109.5
H9B C9 H9C 109.5
C11 C10 P1 120.73(16)
C11 C10 C15 117.73(19)
C15 C10 P1 121.50(15)
C10 C11 C16 121.19(19)
C12 C11 C10 119.8(2)
C12 C11 C16 118.98(19)
C11 C12 H12 118.6
C13 C12 C11 122.7(2)
C13 C12 H12 118.6
C12 C13 C17 121.7(2)
C14 C13 C12 117.0(2)
C14 C13 C17 121.3(2)
C13 C14 H14 118.7
C13 C14 C15 122.6(2)
C15 C14 H14 118.7
C10 C15 C18 121.58(19)
C14 C15 C10 120.0(2)
C14 C15 C18 118.4(2)
C11 C16 H16A 109.5
C11 C16 H16B 109.5
C11 C16 H16C 109.5
H16A C16 H16B 109.5
H16A C16 H16C 109.5
H16B C16 H16C 109.5
C13 C17 H17A 109.5
C13 C17 H17B 109.5
C13 C17 H17C 109.5
H17A C17 H17B 109.5
H17A C17 H17C 109.5
H17B C17 H17C 109.5
C15 C18 H18A 109.5
C15 C18 H18B 109.5
C15 C18 H18C 109.5
H18A C18 H18B 109.5
H18A C18 H18C 109.5
H18B C18 H18C 109.5
C20 C19 P2 122.53(14)
C24 C19 P2 119.43(16)
C24 C19 C20 117.89(17)
C19 C20 C25 122.56(17)
C21 C20 C19 119.77(19)
C21 C20 C25 117.7(2)
C20 C21 H21 118.7
C22 C21 C20 122.6(2)
C22 C21 H21 118.7
C21 C22 C26 120.9(3)
C23 C22 C21 117.25(19)
C23 C22 C26 121.9(2)
C22 C23 H23 118.6
C22 C23 C24 122.8(2)
C24 C23 H23 118.6
C19 C24 C27 121.44(18)
C23 C24 C19 119.7(2)
C23 C24 C27 118.84(19)
C20 C25 H25A 109.5
C20 C25 H25B 109.5
C20 C25 H25C 109.5
H25A C25 H25B 109.5
H25A C25 H25C 109.5
H25B C25 H25C 109.5
C22 C26 H26A 109.5
C22 C26 H26B 109.5
C22 C26 H26C 109.5
H26A C26 H26B 109.5
H26A C26 H26C 109.5
H26B C26 H26C 109.5
C24 C27 H27A 109.5
C24 C27 H27B 109.5
C24 C27 H27C 109.5
H27A C27 H27B 109.5
H27A C27 H27C 109.5
H27B C27 H27C 109.5
C29 C28 P2 120.77(16)
C33 C28 P2 121.50(15)
C33 C28 C29 117.72(18)
C28 C29 C34 121.41(18)
C30 C29 C28 119.7(2)
C30 C29 C34 118.90(18)
C29 C30 H30 118.6
C31 C30 C29 122.7(2)
C31 C30 H30 118.6
C30 C31 C32 117.5(2)
C30 C31 C35 120.9(2)
C32 C31 C35 121.6(2)
C31 C32 H32 118.9
C31 C32 C33 122.3(2)
C33 C32 H32 118.9
C28 C33 C36 122.15(18)
C32 C33 C28 120.09(19)
C32 C33 C36 117.8(2)
C29 C34 H34A 109.5
C29 C34 H34B 109.5
C29 C34 H34C 109.5
H34A C34 H34B 109.5
H34A C34 H34C 109.5
H34B C34 H34C 109.5
C31 C35 H35A 109.5
C31 C35 H35B 109.5
C31 C35 H35C 109.5
H35A C35 H35B 109.5
H35A C35 H35C 109.5
H35B C35 H35C 109.5
C33 C36 H36A 109.5
C33 C36 H36B 109.5
C33 C36 H36C 109.5
H36A C36 H36B 109.5
H36A C36 H36C 109.5
H36B C36 H36C 109.5
O1 C37 H37A 110.4
O1 C37 H37B 110.4
O1 C37 C38 106.6(2)
H37A C37 H37B 108.6
C38 C37 H37A 110.4
C38 C37 H37B 110.4
C37 C38 H38A 110.9
C37 C38 H38B 110.9
C37 C38 H38C 110.5
C37 C38 H38D 110.5
H38A C38 H38B 108.9
H38C C38 H38D 108.7
C39A C38 C37 104.3(2)
C39A C38 H38A 110.9
C39A C38 H38B 110.9
C39B C38 C37 106.3(5)
C39B C38 H38C 110.5
C39B C38 H38D 110.5
C38 C39A H39A 111.4
C38 C39A H39B 111.4
C38 C39A C40 102.0(2)
H39A C39A H39B 109.2
C40 C39A H39A 111.4
C40 C39A H39B 111.4
C38 C39B H39C 110.3
C38 C39B H39D 110.3
H39C C39B H39D 108.5
C40 C39B C38 107.2(9)
C40 C39B H39C 110.3
C40 C39B H39D 110.3
O1 C40 C39A 105.0(2)
O1 C40 H40A 110.7
O1 C40 H40B 110.7
O1 C40 H40C 109.6
O1 C40 H40D 109.6
C39A C40 H40A 110.7
C39A C40 H40B 110.7
C39B C40 O1 110.1(6)
C39B C40 H40C 109.6
C39B C40 H40D 109.6
H40A C40 H40B 108.8
H40C C40 H40D 108.2
O2 C41 H41A 110.6
O2 C41 H41B 110.6
O2 C41 C42 105.84(19)
H41A C41 H41B 108.7
C42 C41 H41A 110.6
C42 C41 H41B 110.6
C41 C42 H42A 111.1
C41 C42 H42B 111.1
H42A C42 H42B 109.1
C43 C42 C41 103.2(2)
C43 C42 H42A 111.1
C43 C42 H42B 111.1
C42 C43 H43A 111.2
C42 C43 H43B 111.2
H43A C43 H43B 109.1
C44 C43 C42 102.7(2)
C44 C43 H43A 111.2
C44 C43 H43B 111.2
O2 C44 C43 108.6(2)
O2 C44 H44A 110.0
O2 C44 H44B 110.0
C43 C44 H44A 110.0
C43 C44 H44B 110.0
H44A C44 H44B 108.4
O3 C45 H45A 109.7
O3 C45 H45B 109.7
O3 C45 C46 109.9(2)
H45A C45 H45B 108.2
C46 C45 H45A 109.7
C46 C45 H45B 109.7
C45 C46 H46A 109.5
C45 C46 H46B 109.5
C45 C46 H46C 109.5
H46A C46 H46B 109.5
H46A C46 H46C 109.5
H46B C46 H46C 109.5
O3 C47 H47A 108.8
O3 C47 H47B 108.8
O3 C47 C48 113.6(3)
H47A C47 H47B 107.7
C48 C47 H47A 108.8
C48 C47 H47B 108.8
C47 C48 H48A 109.5
C47 C48 H48B 109.5
C47 C48 H48C 109.5
H48A C48 H48B 109.5
H48A C48 H48C 109.5
H48B C48 H48C 109.5
P1 Li1 P2 97.46(12)
P1 Li1 Li2 48.86(9)
P2 Li1 Li2 48.66(9)
O1 Li1 P1 108.75(15)
O1 Li1 P2 125.92(17)
O1 Li1 O2 99.96(17)
O1 Li1 Li2 135.55(16)
O2 Li1 P1 124.99(17)
O2 Li1 P2 102.18(14)
O2 Li1 Li2 124.46(15)
P1 Li2 P2 104.53(13)
P1 Li2 Li1 51.44(9)
P2 Li2 Li1 53.16(10)
O3 Li2 P1 129.26(18)
O3 Li2 P2 125.00(18)
O3 Li2 Li1 172.72(19)

loop_
_geom_bond_atom_site_label_1
_geom_bond_atom_site_label_2
_geom_bond_distance
P1 C1 1.8365(18)
P1 C10 1.836(2)
P1 Li1 2.609(4)
P1 Li2 2.513(4)
P2 C19 1.8391(19)
P2 C28 1.840(2)
P2 Li1 2.684(4)
P2 Li2 2.518(4)
O1 C37 1.453(3)
O1 C40 1.432(3)
O1 Li1 1.966(4)
O2 C41 1.438(3)
O2 C44 1.403(3)
O2 Li1 1.970(4)
O3 C45 1.426(3)
O3 C47 1.441(3)
O3 Li2 1.926(4)
C1 C2 1.412(3)
C1 C6 1.416(3)
C2 C3 1.394(3)
C2 C7 1.504(3)
C3 H3 0.9300
C3 C4 1.382(3)
C4 C5 1.386(3)
C4 C8 1.510(3)
C5 H5 0.9300
C5 C6 1.395(3)
C6 C9 1.494(3)
C7 H7A 0.9600
C7 H7B 0.9600
C7 H7C 0.9600
C8 H8AA 0.9600
C8 H8AB 0.9600
C8 H8AC 0.9600
C8 H8BD 0.9600
C8 H8BE 0.9600
C8 H8BF 0.9600
C9 H9A 0.9600
C9 H9B 0.9600
C9 H9C 0.9600
C10 C11 1.414(3)
C10 C15 1.418(3)
C11 C12 1.396(3)
C11 C16 1.501(3)
C12 H12 0.9300
C12 C13 1.388(4)
C13 C14 1.386(3)
C13 C17 1.503(3)
C14 H14 0.9300
C14 C15 1.392(3)
C15 C18 1.508(3)
C16 H16A 0.9600
C16 H16B 0.9600
C16 H16C 0.9600
C17 H17A 0.9600
C17 H17B 0.9600
C17 H17C 0.9600
C18 H18A 0.9600
C18 H18B 0.9600
C18 H18C 0.9600
C19 C20 1.418(3)
C19 C24 1.412(3)
C20 C21 1.396(3)
C20 C25 1.506(3)
C21 H21 0.9300
C21 C22 1.383(3)
C22 C23 1.381(4)
C22 C26 1.513(3)
C23 H23 0.9300
C23 C24 1.395(3)
C24 C27 1.498(3)
C25 H25A 0.9600
C25 H25B 0.9600
C25 H25C 0.9600
C26 H26A 0.9600
C26 H26B 0.9600
C26 H26C 0.9600
C27 H27A 0.9600
C27 H27B 0.9600
C27 H27C 0.9600
C28 C29 1.415(3)
C28 C33 1.414(3)
C29 C30 1.393(3)
C29 C34 1.498(3)
C30 H30 0.9300
C30 C31 1.381(3)
C31 C32 1.382(3)
C31 C35 1.508(3)
C32 H32 0.9300
C32 C33 1.393(3)
C33 C36 1.506(3)
C34 H34A 0.9600
C34 H34B 0.9600
C34 H34C 0.9600
C35 H35A 0.9600
C35 H35B 0.9600
C35 H35C 0.9600
C36 H36A 0.9600
C36 H36B 0.9600
C36 H36C 0.9600
C37 H37A 0.9700
C37 H37B 0.9700
C37 C38 1.495(3)
C38 H38A 0.9700
C38 H38B 0.9700
C38 H38C 0.9700
C38 H38D 0.9700
C38 C39A 1.484(5)
C38 C39B 1.484(14)
C39A H39A 0.9700
C39A H39B 0.9700
C39A C40 1.520(4)
C39B H39C 0.9700
C39B H39D 0.9700
C39B C40 1.416(13)
C40 H40A 0.9700
C40 H40B 0.9700
C40 H40C 0.9700
C40 H40D 0.9700
C41 H41A 0.9700
C41 H41B 0.9700
C41 C42 1.504(3)
C42 H42A 0.9700
C42 H42B 0.9700
C42 C43 1.501(4)
C43 H43A 0.9700
C43 H43B 0.9700
C43 C44 1.491(4)
C44 H44A 0.9700
C44 H44B 0.9700
C45 H45A 0.9700
C45 H45B 0.9700
C45 C46 1.494(4)
C46 H46A 0.9600
C46 H46B 0.9600
C46 H46C 0.9600
C47 H47A 0.9700
C47 H47B 0.9700
C47 C48 1.506(4)
C48 H48A 0.9600
C48 H48B 0.9600
C48 H48C 0.9600
Li1 Li2 3.283(5)

loop_
_geom_torsion_atom_site_label_1
_geom_torsion_atom_site_label_2
_geom_torsion_atom_site_label_3
_geom_torsion_atom_site_label_4
_geom_torsion
P1 C1 C2 C3 173.19(17)
P1 C1 C2 C7 -5.6(3)
P1 C1 C6 C5 -173.31(16)
P1 C1 C6 C9 7.2(3)
P1 C10 C11 C12 179.97(16)
P1 C10 C11 C16 1.0(3)
P1 C10 C15 C14 179.68(16)
P1 C10 C15 C18 0.8(3)
P2 C19 C20 C21 176.13(17)
P2 C19 C20 C25 -2.9(3)
P2 C19 C24 C23 -175.31(17)
P2 C19 C24 C27 6.1(3)
P2 C28 C29 C30 -179.24(15)
P2 C28 C29 C34 2.1(3)
P2 C28 C33 C32 -179.38(16)
P2 C28 C33 C36 0.2(3)
O1 C37 C38 C39A 22.6(3)
O1 C37 C38 C39B -7.0(8)
O2 C41 C42 C43 -28.9(3)
C1 P1 C10 C11 -130.45(16)
C1 P1 C10 C15 52.01(18)
C1 C2 C3 C4 -0.3(3)
C2 C1 C6 C5 1.1(3)
C2 C1 C6 C9 -178.36(19)
C2 C3 C4 C5 1.5(3)
C2 C3 C4 C8 -177.5(2)
C3 C4 C5 C6 -1.5(3)
C4 C5 C6 C1 0.2(3)
C4 C5 C6 C9 179.7(2)
C6 C1 C2 C3 -1.0(3)
C6 C1 C2 C7 -179.9(2)
C7 C2 C3 C4 178.6(2)
C8 C4 C5 C6 177.6(2)
C10 P1 C1 C2 51.08(18)
C10 P1 C1 C6 -134.81(16)
C10 C11 C12 C13 1.1(3)
C11 C10 C15 C14 2.1(3)
C11 C10 C15 C18 -176.80(19)
C11 C12 C13 C14 0.5(3)
C11 C12 C13 C17 -178.5(2)
C12 C13 C14 C15 -0.9(3)
C13 C14 C15 C10 -0.4(3)
C13 C14 C15 C18 178.5(2)
C15 C10 C11 C12 -2.4(3)
C15 C10 C11 C16 178.61(19)
C16 C11 C12 C13 -179.9(2)
C17 C13 C14 C15 178.1(2)
C19 P2 C28 C29 -127.88(16)
C19 P2 C28 C33 53.69(18)
C19 C20 C21 C22 -1.3(4)
C20 C19 C24 C23 0.3(3)
C20 C19 C24 C27 -178.3(2)
C20 C21 C22 C23 0.9(4)
C20 C21 C22 C26 -178.6(2)
C21 C22 C23 C24 0.2(4)
C22 C23 C24 C19 -0.7(4)
C22 C23 C24 C27 177.9(2)
C24 C19 C20 C21 0.7(3)
C24 C19 C20 C25 -178.3(2)
C25 C20 C21 C22 177.7(2)
C26 C22 C23 C24 179.6(2)
C28 P2 C19 C20 48.91(19)
C28 P2 C19 C24 -135.72(17)
C28 C29 C30 C31 -1.5(3)
C29 C28 C33 C32 2.1(3)
C29 C28 C33 C36 -178.33(19)
C29 C30 C31 C32 2.2(3)
C29 C30 C31 C35 -177.4(2)
C30 C31 C32 C33 -0.7(3)
C31 C32 C33 C28 -1.5(3)
C31 C32 C33 C36 179.0(2)
C33 C28 C29 C30 -0.7(3)
C33 C28 C29 C34 -179.46(19)
C34 C29 C30 C31 177.3(2)
C35 C31 C32 C33 178.8(2)
C37 O1 C40 C39A -22.2(3)
C37 O1 C40 C39B 7.4(9)
C37 C38 C39A C40 -35.0(3)
C37 C38 C39B C40 11.4(13)
C38 C39A C40 O1 35.5(3)
C38 C39B C40 O1 -11.7(13)
C40 O1 C37 C38 0.1(3)
C41 O2 C44 C43 6.5(4)
C41 C42 C43 C44 31.8(3)
C42 C43 C44 O2 -24.4(4)
C44 O2 C41 C42 14.3(3)
C45 O3 C47 C48 65.4(3)
C47 O3 C45 C46 165.6(2)
Li1 P1 C1 C2 -101.48(18)
Li1 P1 C1 C6 72.63(18)
Li1 P1 C10 C11 0.7(3)
Li1 P1 C10 C15 -176.89(17)
Li1 P2 C19 C20 -104.17(19)
Li1 P2 C19 C24 71.20(19)
Li1 P2 C28 C29 10.0(2)
Li1 P2 C28 C33 -168.48(17)
Li1 O1 C37 C38 150.7(2)
Li1 O1 C40 C39A -178.2(2)
Li1 O1 C40 C39B -148.6(8)
Li1 O2 C41 C42 -156.3(2)
Li1 O2 C44 C43 173.7(3)
Li2 P1 C1 C2 175.12(17)
Li2 P1 C1 C6 -10.8(2)
Li2 P1 C10 C11 104.57(18)
Li2 P1 C10 C15 -72.97(18)
Li2 P2 C19 C20 170.91(17)
Li2 P2 C19 C24 -13.7(2)
Li2 P2 C28 C29 105.20(18)
Li2 P2 C28 C33 -73.23(18)
Li2 O3 C45 C46 -15.3(3)
Li2 O3 C47 C48 -113.7(3)

loop_
_exptl_oxdiff_crystal_face_indexfrac_h
_exptl_oxdiff_crystal_face_indexfrac_k
_exptl_oxdiff_crystal_face_indexfrac_l
_exptl_oxdiff_crystal_face_x
_exptl_oxdiff_crystal_face_y
_exptl_oxdiff_crystal_face_z
-0.0029 -1.0015 -0.9994 0.0980 0.0580 0.0263
1.0011 -0.0025 -1.0058 -0.0147 0.0039 0.1315
-1.0021 -0.9991 2.0093 0.1119 -0.0687 -0.1359
-0.9992 1.0040 1.0037 -0.0830 -0.0005 -0.1424
0.9992 -1.0040 -1.0037 0.0830 0.0005 0.1424
-0.0009 0.0000 -1.0015 0.0004 0.0614 0.0154
1.0040 -0.0026 1.9987 -0.0157 -0.1804 0.0854
-1.0040 0.0026 -1.9987 0.0157 0.1804 -0.0854
1.0021 0.9991 -2.0093 -0.1119 0.0687 0.1359
-0.0001 -1.0016 2.0050 0.0969 -0.1262 -0.0198
0.0001 1.0016 -2.0050 -0.0969 0.1262 0.0198
0.0029 1.0015 0.9994 -0.0980 -0.0580 -0.0263
0.0009 -0.0000 1.0015 -0.0004 -0.0614 -0.0154
